data_4111363
loop_
_publ_author_name
'Michael J. Ingleson'
'Maren Pink'
'Hongjun Fan'
'Kenneth G. Caulton'

_publ_section_title
;
 Redox Chemistry of the Triplet Complex (PNP)CoI
;
_journal_name_full 'Journal of the American Chemical Society'
_journal_page_first 4262
_journal_page_last 4276
_journal_paper_doi 10.1021/ja074378+
_journal_volume 130
_journal_year 2008
_chemical_formula_moiety 'C22 H52 Co N2 P2 Si2, C4 H8 O, F6 P'
_chemical_formula_sum 'C26 H60 Co F6 N2 O P3 Si2'
_chemical_formula_weight 738.78
_chemical_name_systematic
; 
 ? 
;
_space_group_IT_number 14
_symmetry_cell_setting monoclinic
_symmetry_space_group_name_Hall '-P 2yn'
_symmetry_space_group_name_H-M 'P 1 21/n 1'
_atom_sites_solution_hydrogens geom
_atom_sites_solution_primary direct
_atom_sites_solution_secondary difmap
_audit_creation_method SHELXL-97
_cell_angle_alpha 90.00
_cell_angle_beta 90.072(2)
_cell_angle_gamma 90.00
_cell_formula_units_Z 8
_cell_length_a 20.5728(15)
_cell_length_b 15.9323(12)
_cell_length_c 22.9015(17)
_cell_measurement_reflns_used 4312
_cell_measurement_temperature 130(2)
_cell_measurement_theta_max 20.5
_cell_measurement_theta_min 2.4
_cell_volume 7506.5(10)
_computing_cell_refinement 'SAINT (Bruker, 2003)'
_computing_data_collection 'SMART (Bruker, 2001)'
_computing_data_reduction 'SAINT (Bruker, 2003)'
_computing_molecular_graphics 'SHELXTL (Bruker, 2003), XTEL (loc. libr.)'
_computing_publication_material 'SHELXTL (Bruker, 2003)'
_computing_structure_refinement 'SHELXL-97 (Sheldrick, 1997)'
_computing_structure_solution 'SIR-2004 (Burla et al., 2005)'
_diffrn_ambient_temperature 130(2)
_diffrn_detector 'CCD area detector'
_diffrn_detector_area_resol_mean 44.52
_diffrn_detector_type 'Bruker SMART 6000'
_diffrn_measured_fraction_theta_full 0.994
_diffrn_measured_fraction_theta_max 0.994
_diffrn_measurement_details '0.30 degree frames measured for 20 seconds each'
_diffrn_measurement_device 'three-circle goniometer with fixed chi'
_diffrn_measurement_device_type 'Bruker Platform goniometer'
_diffrn_measurement_method \w-scans
_diffrn_radiation_monochromator graphite
_diffrn_radiation_source 'fine-focus sealed tube'
_diffrn_radiation_type MoK\a
_diffrn_radiation_wavelength 0.71073
_diffrn_reflns_av_R_equivalents 0.1139
_diffrn_reflns_av_sigmaI/netI 0.0575
_diffrn_reflns_limit_h_max 24
_diffrn_reflns_limit_h_min -24
_diffrn_reflns_limit_k_max 19
_diffrn_reflns_limit_k_min -18
_diffrn_reflns_limit_l_max 27
_diffrn_reflns_limit_l_min -27
_diffrn_reflns_number 119764
_diffrn_reflns_theta_full 25.15
_diffrn_reflns_theta_max 25.15
_diffrn_reflns_theta_min 0.89
_exptl_absorpt_coefficient_mu 0.701
_exptl_absorpt_correction_T_max 0.9461
_exptl_absorpt_correction_T_min 0.8725
_exptl_absorpt_correction_type multi-scan
_exptl_absorpt_process_details 'SADABS, R. Blessing; 1995'
_exptl_crystal_colour red
_exptl_crystal_density_diffrn 1.307
_exptl_crystal_description block
_exptl_crystal_F_000 3136
_exptl_crystal_size_max 0.20
_exptl_crystal_size_mid 0.08
_exptl_crystal_size_min 0.08
_refine_diff_density_max 1.852
_refine_diff_density_min -0.688
_refine_diff_density_rms 0.134
_refine_ls_extinction_method none
_refine_ls_goodness_of_fit_ref 1.044
_refine_ls_hydrogen_treatment riding
_refine_ls_matrix_type full
_refine_ls_number_parameters 792
_refine_ls_number_reflns 13351
_refine_ls_number_restraints 124
_refine_ls_restrained_S_all 1.043
_refine_ls_R_factor_all 0.0929
_refine_ls_R_factor_gt 0.0586
_refine_ls_shift/su_max 0.000
_refine_ls_shift/su_mean 0.000
_refine_ls_structure_factor_coef Fsqd
_refine_ls_weighting_details 'calc w=1/[\s^2^(Fo^2^)+(0.0897P)^2^+14.5544P] where P=(Fo^2^+2Fc^2^)/3'
_refine_ls_weighting_scheme calc
_refine_ls_wR_factor_gt 0.1436
_refine_ls_wR_factor_ref 0.1742
_reflns_number_gt 9780
_reflns_number_total 13351
_reflns_threshold_expression >2sigma(I)
_cod_data_source_file ja074378-file008.cif
_cod_data_source_block 05324
_cod_database_code 4111363

loop_
_symmetry_equiv_pos_as_xyz
'x, y, z'
'-x+1/2, y+1/2, -z+1/2'
'-x, -y, -z'
'x-1/2, -y-1/2, z-1/2'

loop_
_atom_site_label
_atom_site_type_symbol
_atom_site_fract_x
_atom_site_fract_y
_atom_site_fract_z
_atom_site_U_iso_or_equiv
_atom_site_adp_type
_atom_site_occupancy
_atom_site_symmetry_multiplicity
_atom_site_calc_flag
_atom_site_refinement_flags
_atom_site_disorder_assembly
_atom_site_disorder_group
Co1A Co 0.79286(4) 0.92496(4) 0.10935(3) 0.02246(19) Uani 1 1 d . . .
P1A P 0.68457(7) 0.95893(9) 0.11025(6) 0.0214(3) Uani 1 1 d . . .
P2A P 0.88093(7) 0.80705(9) 0.11130(6) 0.0216(3) Uani 1 1 d . . .
Si1A Si 0.76409(7) 1.12161(9) 0.11688(8) 0.0242(4) Uani 1 1 d . . .
Si2A Si 0.89691(7) 1.01401(9) 0.12398(8) 0.0228(3) Uani 1 1 d . . .
N1A N 0.8160(2) 1.0371(3) 0.1162(2) 0.0227(10) Uani 1 1 d . . .
N2A N 0.8837(2) 0.9077(3) 0.1183(2) 0.0241(10) Uani 1 1 d . . .
C1A C 0.7818(4) 1.1963(5) 0.0576(4) 0.047(2) Uani 1 1 d . . .
H1AA H 0.8277 1.2129 0.0595 0.071 Uiso 1 1 calc R . .
H1AB H 0.7543 1.2462 0.0620 0.071 Uiso 1 1 calc R . .
H1AC H 0.7730 1.1697 0.0199 0.071 Uiso 1 1 calc R . .
C2A C 0.7706(4) 1.1822(5) 0.1866(3) 0.0420(18) Uani 1 1 d . . .
H2AA H 0.8122 1.2122 0.1877 0.063 Uiso 1 1 calc R . .
H2AB H 0.7682 1.1435 0.2198 0.063 Uiso 1 1 calc R . .
H2AC H 0.7348 1.2227 0.1890 0.063 Uiso 1 1 calc R . .
C3A C 0.6817(3) 1.0733(3) 0.1020(3) 0.0274(13) Uani 1 1 d . . .
H3AA H 0.6494 1.0968 0.1295 0.033 Uiso 1 1 calc R . .
H3AB H 0.6677 1.0875 0.0619 0.033 Uiso 1 1 calc R . .
C4A C 0.6459(3) 0.9326(4) 0.1819(3) 0.0269(14) Uani 1 1 d . . .
C5A C 0.6755(3) 0.9926(4) 0.2273(3) 0.0393(16) Uani 1 1 d . . .
H5AA H 0.6620 0.9753 0.2665 0.059 Uiso 1 1 calc R . .
H5AB H 0.6603 1.0499 0.2197 0.059 Uiso 1 1 calc R . .
H5AC H 0.7230 0.9909 0.2246 0.059 Uiso 1 1 calc R . .
C6A C 0.5718(3) 0.9464(4) 0.1801(3) 0.0374(16) Uani 1 1 d . . .
H6AA H 0.5542 0.9430 0.2198 0.056 Uiso 1 1 calc R . .
H6AB H 0.5516 0.9031 0.1557 0.056 Uiso 1 1 calc R . .
H6AC H 0.5624 1.0019 0.1637 0.056 Uiso 1 1 calc R . .
C7A C 0.6620(3) 0.8435(4) 0.2005(3) 0.0325(15) Uani 1 1 d . . .
H7AA H 0.6398 0.8307 0.2372 0.049 Uiso 1 1 calc R . .
H7AB H 0.7091 0.8381 0.2060 0.049 Uiso 1 1 calc R . .
H7AC H 0.6477 0.8042 0.1702 0.049 Uiso 1 1 calc R . .
C8A C 0.6409(3) 0.9156(4) 0.0452(3) 0.0269(14) Uani 1 1 d . . .
C9A C 0.5767(3) 0.9602(4) 0.0320(3) 0.0333(15) Uani 1 1 d . . .
H9AA H 0.5554 0.9330 -0.0014 0.050 Uiso 1 1 calc R . .
H9AB H 0.5853 1.0192 0.0226 0.050 Uiso 1 1 calc R . .
H9AC H 0.5483 0.9570 0.0662 0.050 Uiso 1 1 calc R . .
C10A C 0.6867(3) 0.9270(4) -0.0075(3) 0.0344(15) Uani 1 1 d . . .
H10A H 0.6648 0.9082 -0.0431 0.052 Uiso 1 1 calc R . .
H10B H 0.7262 0.8937 -0.0014 0.052 Uiso 1 1 calc R . .
H10C H 0.6984 0.9864 -0.0113 0.052 Uiso 1 1 calc R . .
C11A C 0.6277(3) 0.8211(4) 0.0538(3) 0.0306(14) Uani 1 1 d . . .
H11A H 0.6104 0.7973 0.0176 0.046 Uiso 1 1 calc R . .
H11B H 0.5959 0.8135 0.0853 0.046 Uiso 1 1 calc R . .
H11C H 0.6683 0.7926 0.0642 0.046 Uiso 1 1 calc R . .
C12A C 0.9493(3) 1.0552(4) 0.0658(4) 0.0411(18) Uani 1 1 d . . .
H12A H 0.9555 1.1157 0.0714 0.062 Uiso 1 1 calc R . .
H12B H 0.9288 1.0451 0.0278 0.062 Uiso 1 1 calc R . .
H12C H 0.9916 1.0269 0.0672 0.062 Uiso 1 1 calc R . .
C13A C 0.9310(4) 1.0436(4) 0.1963(3) 0.0443(19) Uani 1 1 d . . .
H13A H 0.9763 1.0249 0.1988 0.066 Uiso 1 1 calc R . .
H13B H 0.9055 1.0169 0.2272 0.066 Uiso 1 1 calc R . .
H13C H 0.9291 1.1048 0.2009 0.066 Uiso 1 1 calc R . .
C14A C 0.7957(3) 0.7975(3) 0.1003(3) 0.0251(12) Uani 1 1 d . . .
H14A H 0.7727 0.7664 0.1314 0.05(2) Uiso 1 1 calc R . .
H14B H 0.7832 0.7771 0.0610 0.026(16) Uiso 1 1 calc R . .
C15A C 0.9252(3) 0.7729(4) 0.0451(3) 0.0281(14) Uani 1 1 d . . .
C16A C 0.9025(3) 0.8295(4) -0.0058(3) 0.0352(15) Uani 1 1 d . . .
H16A H 0.9244 0.8124 -0.0418 0.053 Uiso 1 1 calc R . .
H16B H 0.9132 0.8881 0.0030 0.053 Uiso 1 1 calc R . .
H16C H 0.8553 0.8239 -0.0108 0.053 Uiso 1 1 calc R . .
C17A C 0.9100(3) 0.6817(4) 0.0290(3) 0.0372(16) Uani 1 1 d . . .
H17A H 0.9303 0.6681 -0.0085 0.056 Uiso 1 1 calc R . .
H17B H 0.8628 0.6743 0.0259 0.056 Uiso 1 1 calc R . .
H17C H 0.9271 0.6443 0.0593 0.056 Uiso 1 1 calc R . .
C18A C 0.9986(3) 0.7862(4) 0.0532(3) 0.0350(16) Uani 1 1 d . . .
H18A H 1.0209 0.7755 0.0161 0.052 Uiso 1 1 calc R . .
H18B H 1.0150 0.7474 0.0830 0.052 Uiso 1 1 calc R . .
H18C H 1.0068 0.8441 0.0656 0.052 Uiso 1 1 calc R . .
C19A C 0.9091(3) 0.7598(4) 0.1808(3) 0.0309(14) Uani 1 1 d . . .
C20A C 0.9181(4) 0.6644(5) 0.1755(3) 0.0477(19) Uani 1 1 d . . .
H20A H 0.9262 0.6406 0.2143 0.072 Uiso 1 1 calc R . .
H20B H 0.9551 0.6524 0.1500 0.072 Uiso 1 1 calc R . .
H20C H 0.8786 0.6394 0.1590 0.072 Uiso 1 1 calc R . .
C21A C 0.8566(4) 0.7792(6) 0.2264(3) 0.054(2) Uani 1 1 d . . .
H21A H 0.8719 0.7617 0.2651 0.082 Uiso 1 1 calc R . .
H21B H 0.8167 0.7486 0.2166 0.082 Uiso 1 1 calc R . .
H21C H 0.8477 0.8396 0.2267 0.082 Uiso 1 1 calc R . .
C22A C 0.9730(3) 0.8013(4) 0.1991(3) 0.0364(16) Uani 1 1 d . . .
H22A H 0.9861 0.7801 0.2375 0.055 Uiso 1 1 calc R . .
H22B H 0.9670 0.8622 0.2011 0.055 Uiso 1 1 calc R . .
H22C H 1.0068 0.7880 0.1704 0.055 Uiso 1 1 calc R . .
Co1B Co 0.29261(4) 0.56771(4) 0.13894(3) 0.02152(19) Uani 1 1 d . . .
P1B P 0.18404(6) 0.53597(8) 0.13419(7) 0.0208(3) Uani 1 1 d . . .
P2B P 0.38147(7) 0.68456(9) 0.13857(6) 0.0205(3) Uani 1 1 d . . .
Si1B Si 0.26222(7) 0.37177(9) 0.13078(8) 0.0232(3) Uani 1 1 d . . .
Si2B Si 0.39729(7) 0.47679(9) 0.12888(8) 0.0221(3) Uani 1 1 d . . .
N1B N 0.3150(2) 0.4543(3) 0.1332(2) 0.0236(10) Uani 1 1 d . . .
N2B N 0.3839(2) 0.5835(3) 0.1329(2) 0.0220(10) Uani 1 1 d . . .
C1B C 0.2758(4) 0.2966(4) 0.1917(3) 0.0391(17) Uani 1 1 d . . .
H1BA H 0.3170 0.2671 0.1857 0.059 Uiso 1 1 calc R . .
H1BB H 0.2401 0.2558 0.1927 0.059 Uiso 1 1 calc R . .
H1BC H 0.2773 0.3273 0.2288 0.059 Uiso 1 1 calc R . .
C2B C 0.2694(4) 0.3113(5) 0.0618(3) 0.0415(18) Uani 1 1 d . . .
H2BA H 0.3128 0.2861 0.0594 0.062 Uiso 1 1 calc R . .
H2BB H 0.2628 0.3490 0.0285 0.062 Uiso 1 1 calc R . .
H2BC H 0.2364 0.2669 0.0610 0.062 Uiso 1 1 calc R . .
C3B C 0.1791(3) 0.4221(3) 0.1409(3) 0.0274(14) Uani 1 1 d . . .
H3BA H 0.1487 0.3999 0.1111 0.033 Uiso 1 1 calc R . .
H3BB H 0.1619 0.4073 0.1799 0.033 Uiso 1 1 calc R . .
C4B C 0.1488(3) 0.5630(4) 0.0617(3) 0.0271(14) Uani 1 1 d . . .
C5B C 0.1857(4) 0.5079(5) 0.0167(3) 0.0419(17) Uani 1 1 d . . .
H5BA H 0.1741 0.5256 -0.0229 0.063 Uiso 1 1 calc R . .
H5BB H 0.1736 0.4489 0.0222 0.063 Uiso 1 1 calc R . .
H5BC H 0.2326 0.5144 0.0225 0.063 Uiso 1 1 calc R . .
C6B C 0.1633(3) 0.6547(4) 0.0460(3) 0.0342(15) Uani 1 1 d . . .
H6BA H 0.1503 0.6653 0.0055 0.051 Uiso 1 1 calc R . .
H6BB H 0.2099 0.6654 0.0504 0.051 Uiso 1 1 calc R . .
H6BC H 0.1389 0.6919 0.0721 0.051 Uiso 1 1 calc R . .
C7B C 0.0763(3) 0.5452(5) 0.0574(3) 0.0396(17) Uani 1 1 d . . .
H7BA H 0.0617 0.5537 0.0171 0.059 Uiso 1 1 calc R . .
H7BB H 0.0526 0.5835 0.0833 0.059 Uiso 1 1 calc R . .
H7BC H 0.0678 0.4871 0.0691 0.059 Uiso 1 1 calc R . .
C8B C 0.1373(3) 0.5786(4) 0.1981(3) 0.0267(14) Uani 1 1 d . . .
C9B C 0.1254(3) 0.6736(4) 0.1899(3) 0.0292(14) Uani 1 1 d . . .
H9BA H 0.1083 0.6974 0.2263 0.044 Uiso 1 1 calc R . .
H9BB H 0.0938 0.6824 0.1584 0.044 Uiso 1 1 calc R . .
H9BC H 0.1664 0.7013 0.1800 0.044 Uiso 1 1 calc R . .
C10B C 0.1801(3) 0.5658(4) 0.2519(3) 0.0349(15) Uani 1 1 d . . .
H10D H 0.1567 0.5847 0.2867 0.052 Uiso 1 1 calc R . .
H10E H 0.2202 0.5983 0.2476 0.052 Uiso 1 1 calc R . .
H10F H 0.1907 0.5061 0.2559 0.052 Uiso 1 1 calc R . .
C11B C 0.0715(3) 0.5340(4) 0.2076(3) 0.0397(17) Uani 1 1 d . . .
H11D H 0.0503 0.5571 0.2424 0.060 Uiso 1 1 calc R . .
H11E H 0.0788 0.4737 0.2131 0.060 Uiso 1 1 calc R . .
H11F H 0.0436 0.5429 0.1735 0.060 Uiso 1 1 calc R . .
C12B C 0.4456(3) 0.4386(4) 0.1916(3) 0.0343(16) Uani 1 1 d . . .
H12D H 0.4497 0.3774 0.1893 0.051 Uiso 1 1 calc R . .
H12E H 0.4238 0.4540 0.2281 0.051 Uiso 1 1 calc R . .
H12F H 0.4889 0.4642 0.1906 0.051 Uiso 1 1 calc R . .
C13B C 0.4359(3) 0.4454(4) 0.0595(3) 0.0334(15) Uani 1 1 d . . .
H13D H 0.4381 0.3840 0.0574 0.050 Uiso 1 1 calc R . .
H13E H 0.4799 0.4687 0.0577 0.050 Uiso 1 1 calc R . .
H13F H 0.4102 0.4668 0.0267 0.050 Uiso 1 1 calc R . .
C14B C 0.2971(3) 0.6941(3) 0.1494(3) 0.0231(12) Uani 1 1 d . . .
H14C H 0.2743 0.7264 0.1186 0.024(15) Uiso 1 1 calc R . .
H14D H 0.2847 0.7138 0.1888 0.08(3) Uiso 1 1 calc R . .
C15B C 0.4263(3) 0.7196(4) 0.2042(3) 0.0253(13) Uani 1 1 d . . .
C16B C 0.4045(4) 0.6637(4) 0.2551(3) 0.0367(16) Uani 1 1 d . . .
H16D H 0.4265 0.6815 0.2910 0.055 Uiso 1 1 calc R . .
H16E H 0.4156 0.6052 0.2466 0.055 Uiso 1 1 calc R . .
H16F H 0.3573 0.6688 0.2602 0.055 Uiso 1 1 calc R . .
C17B C 0.4994(3) 0.7093(4) 0.1968(3) 0.0321(15) Uani 1 1 d . . .
H17D H 0.5212 0.7211 0.2339 0.048 Uiso 1 1 calc R . .
H17E H 0.5149 0.7486 0.1670 0.048 Uiso 1 1 calc R . .
H17F H 0.5091 0.6517 0.1846 0.048 Uiso 1 1 calc R . .
C18B C 0.4101(3) 0.8107(4) 0.2197(3) 0.0331(15) Uani 1 1 d . . .
H18D H 0.4330 0.8265 0.2556 0.050 Uiso 1 1 calc R . .
H18E H 0.3631 0.8163 0.2256 0.050 Uiso 1 1 calc R . .
H18F H 0.4238 0.8476 0.1877 0.050 Uiso 1 1 calc R . .
C19B C 0.4102(3) 0.7311(4) 0.0691(2) 0.0267(13) Uani 1 1 d . . .
C20B C 0.4732(3) 0.6884(4) 0.0502(3) 0.0355(16) Uani 1 1 d . . .
H20D H 0.4857 0.7088 0.0114 0.053 Uiso 1 1 calc R . .
H20E H 0.4667 0.6275 0.0488 0.053 Uiso 1 1 calc R . .
H20F H 0.5077 0.7017 0.0782 0.053 Uiso 1 1 calc R . .
C21B C 0.4195(4) 0.8261(4) 0.0732(3) 0.0400(17) Uani 1 1 d . . .
H21D H 0.4283 0.8489 0.0343 0.060 Uiso 1 1 calc R . .
H21E H 0.4563 0.8384 0.0991 0.060 Uiso 1 1 calc R . .
H21F H 0.3800 0.8518 0.0890 0.060 Uiso 1 1 calc R . .
C22B C 0.3580(3) 0.7114(5) 0.0230(3) 0.0458(19) Uani 1 1 d . . .
H22D H 0.3725 0.7317 -0.0153 0.069 Uiso 1 1 calc R . .
H22E H 0.3173 0.7394 0.0336 0.069 Uiso 1 1 calc R . .
H22F H 0.3510 0.6506 0.0211 0.069 Uiso 1 1 calc R . .
P3S P -0.04996(8) 0.33955(11) 0.12756(8) 0.0345(4) Uani 1 1 d . . .
F1 F -0.0456(3) 0.4261(4) 0.0976(4) 0.137(3) Uani 1 1 d . . .
F2 F 0.0259(2) 0.3292(4) 0.1237(3) 0.0819(16) Uani 1 1 d . . .
F3 F -0.0580(3) 0.2561(4) 0.1608(4) 0.122(3) Uani 1 1 d . . .
F4 F -0.1266(2) 0.3529(3) 0.1318(3) 0.0719(14) Uani 1 1 d . . .
F5 F -0.0390(3) 0.3802(5) 0.1893(3) 0.117(3) Uani 1 1 d . . .
F6 F -0.0605(3) 0.2940(5) 0.0680(2) 0.095(2) Uani 1 1 d . . .
P4S P 0.48634(8) 0.18779(9) 0.12600(8) 0.0288(3) Uani 1 1 d . . .
F7 F 0.4514(2) 0.0989(2) 0.1277(2) 0.0537(10) Uani 1 1 d . . .
F8 F 0.5309(2) 0.1560(3) 0.07338(18) 0.0522(12) Uani 1 1 d . . .
F9 F 0.4343(2) 0.2204(3) 0.07966(18) 0.0502(11) Uani 1 1 d . . .
F10 F 0.4419(2) 0.2198(3) 0.17834(17) 0.0459(10) Uani 1 1 d . . .
F11 F 0.5392(2) 0.1557(3) 0.17200(18) 0.0529(12) Uani 1 1 d . . .
F12 F 0.52150(19) 0.2765(2) 0.1238(2) 0.0485(9) Uani 1 1 d . . .
O1S O 0.2488(15) 0.942(2) 0.1200(16) 0.066(3) Uani 0.167(8) 1 d PDU A 1
C1S C 0.201(2) 1.002(2) 0.107(2) 0.100(3) Uani 0.167(8) 1 d PDU A 1
H1S1 H 0.1943 1.0041 0.0639 0.120 Uiso 0.167(8) 1 calc PR A 1
H1S2 H 0.2151 1.0577 0.1202 0.120 Uiso 0.167(8) 1 calc PR A 1
C2S C 0.1400(17) 0.979(4) 0.135(3) 0.122(5) Uani 0.167(8) 1 d PDU A 1
H2S1 H 0.1094 0.9530 0.1071 0.146 Uiso 0.167(8) 1 calc PR A 1
H2S2 H 0.1192 1.0287 0.1530 0.146 Uiso 0.167(8) 1 calc PR A 1
C3S C 0.1602(16) 0.916(3) 0.1817(19) 0.100(4) Uani 0.167(8) 1 d PDU A 1
H3S1 H 0.1625 0.9435 0.2205 0.120 Uiso 0.167(8) 1 calc PR A 1
H3S2 H 0.1292 0.8690 0.1836 0.120 Uiso 0.167(8) 1 calc PR A 1
C4S C 0.2242(17) 0.8879(16) 0.1630(12) 0.070(2) Uani 0.167(8) 1 d PDU A 1
H4S1 H 0.2541 0.8868 0.1968 0.083 Uiso 0.167(8) 1 calc PR A 1
H4S2 H 0.2210 0.8302 0.1471 0.083 Uiso 0.167(8) 1 calc PR A 1
O1D O 0.2249(3) 0.8847(5) 0.0915(3) 0.070(2) Uani 0.833(8) 1 d PDU A 2
C1D C 0.2440(5) 0.9316(8) 0.1404(5) 0.066(3) Uani 0.833(8) 1 d PDU A 2
H1D1 H 0.2827 0.9658 0.1306 0.079 Uiso 0.833(8) 1 calc PR A 2
H1D2 H 0.2558 0.8933 0.1728 0.079 Uiso 0.833(8) 1 calc PR A 2
C2D C 0.1909(5) 0.9866(9) 0.1586(6) 0.100(3) Uani 0.833(8) 1 d PDU A 2
H2D1 H 0.2001 1.0456 0.1480 0.120 Uiso 0.833(8) 1 calc PR A 2
H2D2 H 0.1841 0.9831 0.2013 0.120 Uiso 0.833(8) 1 calc PR A 2
C3D C 0.1323(4) 0.9538(11) 0.1259(7) 0.122(5) Uani 0.833(8) 1 d PDU A 2
H3D1 H 0.1048 0.9185 0.1514 0.146 Uiso 0.833(8) 1 calc PR A 2
H3D2 H 0.1057 1.0007 0.1104 0.146 Uiso 0.833(8) 1 calc PR A 2
C4D C 0.1600(4) 0.9045(9) 0.0785(6) 0.100(4) Uani 0.833(8) 1 d PDU A 2
H4D1 H 0.1347 0.8522 0.0733 0.120 Uiso 0.833(8) 1 calc PR A 2
H4D2 H 0.1580 0.9368 0.0417 0.120 Uiso 0.833(8) 1 calc PR A 2
O2S O 0.8986(4) 1.0298(5) 0.3682(6) 0.152(4) Uani 1 1 d DU . .
C5S C 0.8696(5) 0.9517(6) 0.3792(10) 0.165(8) Uani 1 1 d DU . .
H5S1 H 0.8781 0.9344 0.4200 0.198 Uiso 1 1 calc R . .
H5S2 H 0.8881 0.9086 0.3528 0.198 Uiso 1 1 calc R . .
C6S C 0.8001(5) 0.9588(6) 0.3694(9) 0.138(6) Uani 1 1 d DU . .
H6S1 H 0.7757 0.9277 0.3998 0.165 Uiso 1 1 calc R . .
H6S2 H 0.7882 0.9360 0.3306 0.165 Uiso 1 1 calc R . .
C7S C 0.7850(5) 1.0517(6) 0.3726(8) 0.123(4) Uani 1 1 d DU . .
H7S1 H 0.7597 1.0702 0.3381 0.147 Uiso 1 1 calc R . .
H7S2 H 0.7604 1.0654 0.4085 0.147 Uiso 1 1 calc R . .
C8S C 0.8495(5) 1.0904(6) 0.3734(11) 0.159(8) Uani 1 1 d DU . .
H8S1 H 0.8530 1.1309 0.3408 0.191 Uiso 1 1 calc R . .
H8S2 H 0.8554 1.1216 0.4104 0.191 Uiso 1 1 calc R . .

loop_
_atom_site_aniso_label
_atom_site_aniso_U_11
_atom_site_aniso_U_22
_atom_site_aniso_U_33
_atom_site_aniso_U_23
_atom_site_aniso_U_13
_atom_site_aniso_U_12
Co1A 0.0158(4) 0.0204(4) 0.0313(5) -0.0002(3) -0.0010(3) -0.0003(3)
P1A 0.0165(7) 0.0192(7) 0.0284(9) 0.0003(6) -0.0001(6) -0.0006(5)
P2A 0.0166(7) 0.0216(7) 0.0267(9) 0.0009(6) 0.0007(6) 0.0019(6)
Si1A 0.0200(7) 0.0183(7) 0.0343(10) -0.0002(7) -0.0005(7) -0.0010(6)
Si2A 0.0178(7) 0.0220(7) 0.0284(8) -0.0029(7) -0.0021(7) -0.0017(6)
N1A 0.019(2) 0.018(2) 0.030(3) -0.001(2) 0.003(2) 0.0012(18)
N2A 0.012(2) 0.028(2) 0.032(3) -0.002(2) 0.001(2) 0.0013(18)
C1A 0.043(5) 0.035(4) 0.064(5) 0.014(4) -0.012(4) -0.007(3)
C2A 0.041(4) 0.038(4) 0.047(4) -0.018(3) 0.007(3) 0.002(3)
C3A 0.026(3) 0.020(3) 0.036(3) -0.001(2) -0.002(3) 0.003(2)
C4A 0.022(3) 0.031(3) 0.029(3) -0.003(3) 0.009(3) -0.001(3)
C5A 0.040(4) 0.047(4) 0.030(4) -0.007(3) 0.008(3) -0.005(3)
C6A 0.023(3) 0.038(4) 0.051(4) 0.003(3) 0.015(3) 0.006(3)
C7A 0.030(4) 0.037(4) 0.031(4) 0.010(3) 0.008(3) 0.002(3)
C8A 0.024(3) 0.030(3) 0.027(3) 0.003(3) -0.005(2) -0.003(3)
C9A 0.023(3) 0.031(3) 0.046(4) 0.002(3) -0.011(3) 0.003(3)
C10A 0.034(4) 0.037(4) 0.032(4) 0.000(3) 0.000(3) 0.001(3)
C11A 0.026(3) 0.033(3) 0.033(4) -0.003(3) -0.005(3) -0.002(3)
C12A 0.028(4) 0.033(4) 0.062(5) 0.007(3) 0.008(3) -0.004(3)
C13A 0.045(4) 0.034(4) 0.053(5) -0.011(3) -0.027(4) 0.003(3)
C14A 0.023(3) 0.024(3) 0.028(3) -0.002(2) -0.002(2) 0.004(2)
C15A 0.028(3) 0.027(3) 0.029(3) -0.005(3) 0.001(3) 0.003(3)
C16A 0.038(4) 0.042(4) 0.026(3) -0.002(3) 0.001(3) -0.001(3)
C17A 0.039(4) 0.034(4) 0.038(4) -0.012(3) 0.001(3) -0.002(3)
C18A 0.027(4) 0.045(4) 0.033(4) 0.001(3) 0.009(3) 0.002(3)
C19A 0.030(3) 0.034(3) 0.029(3) 0.010(3) 0.001(3) 0.007(3)
C20A 0.049(5) 0.045(4) 0.049(5) 0.019(4) -0.008(4) -0.005(3)
C21A 0.040(4) 0.098(7) 0.025(4) 0.009(4) 0.010(3) 0.015(4)
C22A 0.036(4) 0.047(4) 0.026(3) 0.002(3) -0.008(3) 0.003(3)
Co1B 0.0151(4) 0.0179(4) 0.0316(5) -0.0008(3) 0.0002(3) -0.0001(3)
P1B 0.0159(6) 0.0176(6) 0.0290(9) 0.0012(6) 0.0005(6) 0.0003(5)
P2B 0.0162(7) 0.0195(7) 0.0257(9) 0.0002(6) -0.0001(6) -0.0018(5)
Si1B 0.0198(7) 0.0185(7) 0.0315(9) 0.0003(7) 0.0011(7) 0.0003(6)
Si2B 0.0198(7) 0.0200(7) 0.0264(8) -0.0042(7) 0.0005(7) 0.0028(6)
N1B 0.020(2) 0.016(2) 0.035(3) -0.001(2) 0.001(2) 0.0045(17)
N2B 0.016(2) 0.023(2) 0.026(3) -0.003(2) -0.001(2) 0.0004(17)
C1B 0.033(4) 0.032(4) 0.052(5) 0.012(3) 0.004(3) 0.002(3)
C2B 0.035(4) 0.041(4) 0.049(4) -0.014(3) -0.004(3) 0.003(3)
C3B 0.025(3) 0.021(3) 0.036(4) 0.000(2) 0.003(2) -0.001(2)
C4B 0.027(3) 0.030(3) 0.024(3) 0.004(3) -0.008(3) -0.003(3)
C5B 0.045(4) 0.047(4) 0.034(4) -0.008(3) -0.008(3) 0.003(3)
C6B 0.044(4) 0.033(4) 0.026(3) 0.013(3) -0.010(3) -0.006(3)
C7B 0.030(4) 0.039(4) 0.049(4) 0.008(3) -0.012(3) 0.000(3)
C8B 0.026(3) 0.028(3) 0.026(3) 0.003(3) 0.004(3) 0.002(3)
C9B 0.026(3) 0.027(3) 0.034(3) -0.003(3) 0.006(3) 0.008(3)
C10B 0.036(4) 0.042(4) 0.026(3) 0.007(3) 0.006(3) 0.006(3)
C11B 0.030(4) 0.039(4) 0.050(4) 0.003(3) 0.009(3) 0.001(3)
C12B 0.039(4) 0.027(3) 0.037(4) -0.003(3) -0.014(3) 0.006(3)
C13B 0.031(4) 0.034(4) 0.035(4) -0.005(3) 0.006(3) 0.005(3)
C14B 0.016(3) 0.024(3) 0.029(3) -0.001(2) 0.001(2) -0.004(2)
C15B 0.031(3) 0.021(3) 0.023(3) -0.001(2) -0.002(3) -0.003(3)
C16B 0.045(4) 0.040(4) 0.024(3) -0.004(3) 0.001(3) -0.004(3)
C17B 0.030(4) 0.036(4) 0.030(4) 0.001(3) -0.005(3) 0.005(3)
C18B 0.037(4) 0.026(3) 0.036(4) -0.011(3) -0.008(3) 0.001(3)
C19B 0.029(3) 0.032(3) 0.020(3) 0.008(2) 0.002(2) -0.004(3)
C20B 0.044(4) 0.034(4) 0.029(4) 0.001(3) 0.012(3) 0.005(3)
C21B 0.045(4) 0.031(4) 0.044(4) 0.008(3) 0.012(3) 0.000(3)
C22B 0.039(4) 0.070(5) 0.029(4) 0.011(3) -0.006(3) -0.011(4)
P3S 0.0367(8) 0.0460(9) 0.0208(7) 0.0002(8) -0.0005(8) -0.0123(7)
F1 0.088(4) 0.117(5) 0.206(9) 0.106(6) -0.029(5) -0.040(4)
F2 0.041(2) 0.139(5) 0.066(3) -0.017(4) -0.006(3) 0.010(3)
F3 0.104(5) 0.108(5) 0.153(7) 0.089(5) -0.041(5) -0.034(4)
F4 0.043(2) 0.079(3) 0.094(4) -0.013(3) 0.004(3) 0.000(2)
F5 0.094(5) 0.183(7) 0.074(4) -0.072(5) 0.002(3) -0.029(5)
F6 0.062(3) 0.166(6) 0.057(3) -0.066(4) -0.013(3) 0.007(4)
P4S 0.0360(8) 0.0296(7) 0.0207(7) -0.0013(7) 0.0011(8) 0.0067(6)
F7 0.073(3) 0.038(2) 0.051(2) -0.002(2) -0.001(3) -0.0132(19)
F8 0.065(3) 0.057(3) 0.035(2) -0.012(2) 0.013(2) 0.017(2)
F9 0.053(3) 0.059(3) 0.039(2) 0.006(2) -0.017(2) 0.009(2)
F10 0.048(3) 0.054(3) 0.036(2) -0.0100(19) 0.0140(19) 0.004(2)
F11 0.067(3) 0.053(3) 0.039(2) -0.003(2) -0.018(2) 0.019(2)
F12 0.055(2) 0.037(2) 0.053(2) -0.001(2) 0.006(2) -0.0015(17)
O1S 0.057(4) 0.061(6) 0.081(9) -0.028(5) -0.018(5) 0.010(4)
C1S 0.070(7) 0.116(9) 0.115(9) -0.062(5) -0.038(6) 0.036(6)
C2S 0.059(5) 0.173(14) 0.133(10) -0.078(8) -0.036(6) 0.035(7)
C3S 0.038(5) 0.126(10) 0.136(9) -0.070(6) -0.020(5) 0.008(5)
C4S 0.049(4) 0.093(5) 0.067(4) -0.039(4) -0.017(3) 0.011(3)
O1D 0.049(4) 0.093(5) 0.067(4) -0.039(4) -0.017(3) 0.011(3)
C1D 0.057(4) 0.061(6) 0.081(9) -0.028(5) -0.018(5) 0.010(4)
C2D 0.070(7) 0.116(9) 0.115(9) -0.062(5) -0.038(6) 0.036(6)
C3D 0.059(5) 0.173(14) 0.133(10) -0.078(8) -0.036(6) 0.035(7)
C4D 0.038(5) 0.126(10) 0.136(9) -0.070(6) -0.020(5) 0.008(5)
O2S 0.133(6) 0.071(5) 0.253(13) 0.028(8) 0.055(9) 0.015(4)
C5S 0.122(9) 0.093(7) 0.28(2) 0.069(13) -0.049(15) -0.012(6)
C6S 0.084(7) 0.096(7) 0.233(18) -0.006(12) -0.001(12) 0.015(6)
C7S 0.123(7) 0.084(7) 0.160(12) 0.026(10) -0.014(12) -0.009(6)
C8S 0.097(8) 0.076(6) 0.30(2) -0.036(13) 0.022(15) 0.010(5)

loop_
_atom_type_symbol
_atom_type_description
_atom_type_scat_dispersion_real
_atom_type_scat_dispersion_imag
_atom_type_scat_source
C C 0.0033 0.0016 'International Tables Vol C Tables 4.2.6.8 and 6.1.1.4'
H H 0.0000 0.0000 'International Tables Vol C Tables 4.2.6.8 and 6.1.1.4'
N N 0.0061 0.0033 'International Tables Vol C Tables 4.2.6.8 and 6.1.1.4'
O O 0.0106 0.0060 'International Tables Vol C Tables 4.2.6.8 and 6.1.1.4'
F F 0.0171 0.0103 'International Tables Vol C Tables 4.2.6.8 and 6.1.1.4'
Si Si 0.0817 0.0704 'International Tables Vol C Tables 4.2.6.8 and 6.1.1.4'
P P 0.1023 0.0942 'International Tables Vol C Tables 4.2.6.8 and 6.1.1.4'
Co Co 0.3494 0.9721 'International Tables Vol C Tables 4.2.6.8 and 6.1.1.4'

loop_
_geom_angle_atom_site_label_1
_geom_angle_atom_site_label_2
_geom_angle_atom_site_label_3
_geom_angle
N1A Co1A N2A 83.00(19)
N1A Co1A C14A 163.5(2)
N2A Co1A C14A 80.7(2)
N1A Co1A P1A 91.19(14)
N2A Co1A P1A 171.47(16)
C14A Co1A P1A 105.27(17)
N1A Co1A Si2A 41.38(14)
N2A Co1A Si2A 41.62(14)
C14A Co1A Si2A 122.31(17)
P1A Co1A Si2A 132.26(6)
N1A Co1A P2A 120.91(14)
N2A Co1A P2A 37.94(14)
C14A Co1A P2A 42.81(16)
P1A Co1A P2A 147.59(6)
Si2A Co1A P2A 79.54(5)
C3A P1A C8A 105.7(3)
C3A P1A C4A 107.4(3)
C8A P1A C4A 114.3(3)
C3A P1A Co1A 105.4(2)
C8A P1A Co1A 111.8(2)
C4A P1A Co1A 111.7(2)
N2A P2A C14A 97.6(2)
N2A P2A C15A 110.9(3)
C14A P2A C15A 110.1(3)
N2A P2A C19A 108.0(3)
C14A P2A C19A 113.3(3)
C15A P2A C19A 115.5(3)
N2A P2A Co1A 46.38(15)
C14A P2A Co1A 51.27(18)
C15A P2A Co1A 122.7(2)
C19A P2A Co1A 121.6(2)
N1A Si1A C1A 112.1(3)
N1A Si1A C2A 111.6(3)
C1A Si1A C2A 106.3(3)
N1A Si1A C3A 103.6(2)
C1A Si1A C3A 108.0(3)
C2A Si1A C3A 115.2(3)
N1A Si2A N2A 92.8(2)
N1A Si2A C12A 114.8(3)
N2A Si2A C12A 113.0(3)
N1A Si2A C13A 113.7(3)
N2A Si2A C13A 112.2(3)
C12A Si2A C13A 109.5(4)
N1A Si2A Co1A 45.70(15)
N2A Si2A Co1A 47.15(14)
C12A Si2A Co1A 126.0(3)
C13A Si2A Co1A 124.4(3)
Si2A N1A Si1A 140.4(3)
Si2A N1A Co1A 92.9(2)
Si1A N1A Co1A 126.6(3)
P2A N2A Si2A 172.8(3)
P2A N2A Co1A 95.7(2)
Si2A N2A Co1A 91.2(2)
Si1A C1A H1AA 109.5
Si1A C1A H1AB 109.5
H1AA C1A H1AB 109.5
Si1A C1A H1AC 109.5
H1AA C1A H1AC 109.5
H1AB C1A H1AC 109.5
Si1A C2A H2AA 109.5
Si1A C2A H2AB 109.5
H2AA C2A H2AB 109.5
Si1A C2A H2AC 109.5
H2AA C2A H2AC 109.5
H2AB C2A H2AC 109.5
P1A C3A Si1A 111.0(3)
P1A C3A H3AA 109.4
Si1A C3A H3AA 109.4
P1A C3A H3AB 109.4
Si1A C3A H3AB 109.4
H3AA C3A H3AB 108.0
C7A C4A C5A 107.8(6)
C7A C4A C6A 110.9(5)
C5A C4A C6A 108.6(5)
C7A C4A P1A 111.2(4)
C5A C4A P1A 106.6(4)
C6A C4A P1A 111.5(5)
C4A C5A H5AA 109.5
C4A C5A H5AB 109.5
H5AA C5A H5AB 109.5
C4A C5A H5AC 109.5
H5AA C5A H5AC 109.5
H5AB C5A H5AC 109.5
C4A C6A H6AA 109.5
C4A C6A H6AB 109.5
H6AA C6A H6AB 109.5
C4A C6A H6AC 109.5
H6AA C6A H6AC 109.5
H6AB C6A H6AC 109.5
C4A C7A H7AA 109.5
C4A C7A H7AB 109.5
H7AA C7A H7AB 109.5
C4A C7A H7AC 109.5
H7AA C7A H7AC 109.5
H7AB C7A H7AC 109.5
C9A C8A C10A 108.6(5)
C9A C8A C11A 109.0(5)
C10A C8A C11A 108.9(5)
C9A C8A P1A 113.6(4)
C10A C8A P1A 106.6(4)
C11A C8A P1A 110.0(4)
C8A C9A H9AA 109.5
C8A C9A H9AB 109.5
H9AA C9A H9AB 109.5
C8A C9A H9AC 109.5
H9AA C9A H9AC 109.5
H9AB C9A H9AC 109.5
C8A C10A H10A 109.5
C8A C10A H10B 109.5
H10A C10A H10B 109.5
C8A C10A H10C 109.5
H10A C10A H10C 109.5
H10B C10A H10C 109.5
C8A C11A H11A 109.5
C8A C11A H11B 109.5
H11A C11A H11B 109.5
C8A C11A H11C 109.5
H11A C11A H11C 109.5
H11B C11A H11C 109.5
Si2A C12A H12A 109.5
Si2A C12A H12B 109.5
H12A C12A H12B 109.5
Si2A C12A H12C 109.5
H12A C12A H12C 109.5
H12B C12A H12C 109.5
Si2A C13A H13A 109.5
Si2A C13A H13B 109.5
H13A C13A H13B 109.5
Si2A C13A H13C 109.5
H13A C13A H13C 109.5
H13B C13A H13C 109.5
P2A C14A Co1A 85.9(2)
P2A C14A H14A 114.3
Co1A C14A H14A 114.3
P2A C14A H14B 114.3
Co1A C14A H14B 114.3
H14A C14A H14B 111.5
C17A C15A C18A 111.1(5)
C17A C15A C16A 108.1(5)
C18A C15A C16A 107.9(5)
C17A C15A P2A 112.1(5)
C18A C15A P2A 110.2(4)
C16A C15A P2A 107.3(4)
C15A C16A H16A 109.5
C15A C16A H16B 109.5
H16A C16A H16B 109.5
C15A C16A H16C 109.5
H16A C16A H16C 109.5
H16B C16A H16C 109.5
C15A C17A H17A 109.5
C15A C17A H17B 109.5
H17A C17A H17B 109.5
C15A C17A H17C 109.5
H17A C17A H17C 109.5
H17B C17A H17C 109.5
C15A C18A H18A 109.5
C15A C18A H18B 109.5
H18A C18A H18B 109.5
C15A C18A H18C 109.5
H18A C18A H18C 109.5
H18B C18A H18C 109.5
C22A C19A C21A 109.4(6)
C22A C19A C20A 110.2(6)
C21A C19A C20A 109.7(6)
C22A C19A P2A 109.1(4)
C21A C19A P2A 106.5(4)
C20A C19A P2A 111.9(5)
C19A C20A H20A 109.5
C19A C20A H20B 109.5
H20A C20A H20B 109.5
C19A C20A H20C 109.5
H20A C20A H20C 109.5
H20B C20A H20C 109.5
C19A C21A H21A 109.5
C19A C21A H21B 109.5
H21A C21A H21B 109.5
C19A C21A H21C 109.5
H21A C21A H21C 109.5
H21B C21A H21C 109.5
C19A C22A H22A 109.5
C19A C22A H22B 109.5
H22A C22A H22B 109.5
C19A C22A H22C 109.5
H22A C22A H22C 109.5
H22B C22A H22C 109.5
N1B Co1B N2B 83.09(19)
N1B Co1B C14B 163.0(2)
N2B Co1B C14B 80.3(2)
N1B Co1B P1B 91.34(14)
N2B Co1B P1B 171.44(15)
C14B Co1B P1B 105.57(16)
N1B Co1B Si2B 41.66(14)
N2B Co1B Si2B 41.43(13)
C14B Co1B Si2B 121.64(16)
P1B Co1B Si2B 132.72(6)
N1B Co1B P2B 121.12(14)
N2B Co1B P2B 38.05(13)
C14B Co1B P2B 42.35(16)
P1B Co1B P2B 147.12(6)
Si2B Co1B P2B 79.47(5)
C3B P1B C4B 106.5(3)
C3B P1B C8B 105.4(3)
C4B P1B C8B 114.3(3)
C3B P1B Co1B 105.64(19)
C4B P1B Co1B 111.7(2)
C8B P1B Co1B 112.5(2)
N2B P2B C14B 97.4(2)
N2B P2B C15B 110.5(3)
C14B P2B C15B 110.5(3)
N2B P2B C19B 108.7(3)
C14B P2B C19B 113.7(3)
C15B P2B C19B 114.7(3)
N2B P2B Co1B 46.45(15)
C14B P2B Co1B 50.97(18)
C15B P2B Co1B 124.15(19)
C19B P2B Co1B 120.8(2)
N1B Si1B C2B 112.1(3)
N1B Si1B C1B 112.2(3)
C2B Si1B C1B 107.0(3)
N1B Si1B C3B 104.0(2)
C2B Si1B C3B 113.2(3)
C1B Si1B C3B 108.3(3)
N2B Si2B N1B 92.6(2)
N2B Si2B C13B 112.5(3)
N1B Si2B C13B 114.5(3)
N2B Si2B C12B 111.6(3)
N1B Si2B C12B 114.3(3)
C13B Si2B C12B 110.3(3)
N2B Si2B Co1B 46.78(14)
N1B Si2B Co1B 45.78(14)
C13B Si2B Co1B 125.7(2)
C12B Si2B Co1B 123.9(2)
Si1B N1B Si2B 141.2(3)
Si1B N1B Co1B 126.2(3)
Si2B N1B Co1B 92.6(2)
P2B N2B Si2B 172.4(3)
P2B N2B Co1B 95.5(2)
Si2B N2B Co1B 91.8(2)
Si1B C1B H1BA 109.5
Si1B C1B H1BB 109.5
H1BA C1B H1BB 109.5
Si1B C1B H1BC 109.5
H1BA C1B H1BC 109.5
H1BB C1B H1BC 109.5
Si1B C2B H2BA 109.5
Si1B C2B H2BB 109.5
H2BA C2B H2BB 109.5
Si1B C2B H2BC 109.5
H2BA C2B H2BC 109.5
H2BB C2B H2BC 109.5
P1B C3B Si1B 111.1(3)
P1B C3B H3BA 109.4
Si1B C3B H3BA 109.4
P1B C3B H3BB 109.4
Si1B C3B H3BB 109.4
H3BA C3B H3BB 108.0
C7B C4B C6B 110.7(5)
C7B C4B C5B 109.5(6)
C6B C4B C5B 106.7(5)
C7B C4B P1B 113.2(5)
C6B C4B P1B 110.7(4)
C5B C4B P1B 105.7(4)
C4B C5B H5BA 109.5
C4B C5B H5BB 109.5
H5BA C5B H5BB 109.5
C4B C5B H5BC 109.5
H5BA C5B H5BC 109.5
H5BB C5B H5BC 109.5
C4B C6B H6BA 109.5
C4B C6B H6BB 109.5
H6BA C6B H6BB 109.5
C4B C6B H6BC 109.5
H6BA C6B H6BC 109.5
H6BB C6B H6BC 109.5
C4B C7B H7BA 109.5
C4B C7B H7BB 109.5
H7BA C7B H7BB 109.5
C4B C7B H7BC 109.5
H7BA C7B H7BC 109.5
H7BB C7B H7BC 109.5
C10B C8B C9B 108.6(5)
C10B C8B C11B 109.2(5)
C9B C8B C11B 109.2(5)
C10B C8B P1B 106.6(4)
C9B C8B P1B 110.0(4)
C11B C8B P1B 113.2(5)
C8B C9B H9BA 109.5
C8B C9B H9BB 109.5
H9BA C9B H9BB 109.5
C8B C9B H9BC 109.5
H9BA C9B H9BC 109.5
H9BB C9B H9BC 109.5
C8B C10B H10D 109.5
C8B C10B H10E 109.5
H10D C10B H10E 109.5
C8B C10B H10F 109.5
H10D C10B H10F 109.5
H10E C10B H10F 109.5
C8B C11B H11D 109.5
C8B C11B H11E 109.5
H11D C11B H11E 109.5
C8B C11B H11F 109.5
H11D C11B H11F 109.5
H11E C11B H11F 109.5
Si2B C12B H12D 109.5
Si2B C12B H12E 109.5
H12D C12B H12E 109.5
Si2B C12B H12F 109.5
H12D C12B H12F 109.5
H12E C12B H12F 109.5
Si2B C13B H13D 109.5
Si2B C13B H13E 109.5
H13D C13B H13E 109.5
Si2B C13B H13F 109.5
H13D C13B H13F 109.5
H13E C13B H13F 109.5
P2B C14B Co1B 86.7(2)
P2B C14B H14C 114.2
Co1B C14B H14C 114.2
P2B C14B H14D 114.2
Co1B C14B H14D 114.2
H14C C14B H14D 111.4
C17B C15B C18B 110.0(5)
C17B C15B C16B 108.3(5)
C18B C15B C16B 108.1(5)
C17B C15B P2B 111.6(4)
C18B C15B P2B 111.4(4)
C16B C15B P2B 107.2(4)
C15B C16B H16D 109.5
C15B C16B H16E 109.5
H16D C16B H16E 109.5
C15B C16B H16F 109.5
H16D C16B H16F 109.5
H16E C16B H16F 109.5
C15B C17B H17D 109.5
C15B C17B H17E 109.5
H17D C17B H17E 109.5
C15B C17B H17F 109.5
H17D C17B H17F 109.5
H17E C17B H17F 109.5
C15B C18B H18D 109.5
C15B C18B H18E 109.5
H18D C18B H18E 109.5
C15B C18B H18F 109.5
H18D C18B H18F 109.5
H18E C18B H18F 109.5
C20B C19B C21B 110.6(5)
C20B C19B C22B 107.9(6)
C21B C19B C22B 109.4(6)
C20B C19B P2B 109.7(4)
C21B C19B P2B 112.5(4)
C22B C19B P2B 106.6(4)
C19B C20B H20D 109.5
C19B C20B H20E 109.5
H20D C20B H20E 109.5
C19B C20B H20F 109.5
H20D C20B H20F 109.5
H20E C20B H20F 109.5
C19B C21B H21D 109.5
C19B C21B H21E 109.5
H21D C21B H21E 109.5
C19B C21B H21F 109.5
H21D C21B H21F 109.5
H21E C21B H21F 109.5
C19B C22B H22D 109.5
C19B C22B H22E 109.5
H22D C22B H22E 109.5
C19B C22B H22F 109.5
H22D C22B H22F 109.5
H22E C22B H22F 109.5
F3 P3S F1 175.7(5)
F3 P3S F6 90.9(5)
F1 P3S F6 92.0(5)
F3 P3S F2 92.5(4)
F1 P3S F2 90.6(4)
F6 P3S F2 92.3(3)
F3 P3S F5 85.8(5)
F1 P3S F5 91.4(5)
F6 P3S F5 176.6(5)
F2 P3S F5 87.3(3)
F3 P3S F4 88.8(3)
F1 P3S F4 88.1(3)
F6 P3S F4 88.7(3)
F2 P3S F4 178.3(3)
F5 P3S F4 91.8(3)
F12 P4S F7 179.5(3)
F12 P4S F10 90.1(2)
F7 P4S F10 90.4(2)
F12 P4S F9 89.7(2)
F7 P4S F9 90.2(3)
F10 P4S F9 90.6(2)
F12 P4S F8 89.8(2)
F7 P4S F8 89.7(2)
F10 P4S F8 179.8(3)
F9 P4S F8 89.2(2)
F12 P4S F11 89.8(2)
F7 P4S F11 90.3(2)
F10 P4S F11 89.9(2)
F9 P4S F11 179.3(3)
F8 P4S F11 90.3(2)
C4S O1S C1S 108.3(9)
O1S C1S C2S 109.7(8)
O1S C1S H1S1 109.7
C2S C1S H1S1 109.7
O1S C1S H1S2 109.7
C2S C1S H1S2 109.7
H1S1 C1S H1S2 108.2
C1S C2S C3S 104.1(6)
C1S C2S H2S1 110.9
C3S C2S H2S1 110.9
C1S C2S H2S2 110.9
C3S C2S H2S2 110.9
H2S1 C2S H2S2 109.0
C4S C3S C2S 104.2(6)
C4S C3S H3S1 110.9
C2S C3S H3S1 110.9
C4S C3S H3S2 110.9
C2S C3S H3S2 110.9
H3S1 C3S H3S2 108.9
O1S C4S C3S 110.0(7)
O1S C4S H4S1 109.7
C3S C4S H4S1 109.7
O1S C4S H4S2 109.7
C3S C4S H4S2 109.7
H4S1 C4S H4S2 108.2
C4D O1D C1D 108.4(8)
O1D C1D C2D 109.8(6)
O1D C1D H1D1 109.7
C2D C1D H1D1 109.7
O1D C1D H1D2 109.7
C2D C1D H1D2 109.7
H1D1 C1D H1D2 108.2
C1D C2D C3D 104.3(5)
C1D C2D H2D1 110.9
C3D C2D H2D1 110.9
C1D C2D H2D2 110.9
C3D C2D H2D2 110.9
H2D1 C2D H2D2 108.9
C4D C3D C2D 104.0(5)
C4D C3D H3D1 111.0
C2D C3D H3D1 111.0
C4D C3D H3D2 111.0
C2D C3D H3D2 111.0
H3D1 C3D H3D2 109.0
O1D C4D C3D 109.7(7)
O1D C4D H4D1 109.7
C3D C4D H4D1 109.7
O1D C4D H4D2 109.7
C3D C4D H4D2 109.7
H4D1 C4D H4D2 108.2
C8S O2S C5S 106.7(9)
O2S C5S C6S 108.8(8)
O2S C5S H5S1 109.9
C6S C5S H5S1 109.9
O2S C5S H5S2 109.9
C6S C5S H5S2 109.9
H5S1 C5S H5S2 108.3
C5S C6S C7S 105.7(7)
C5S C6S H6S1 110.6
C7S C6S H6S1 110.6
C5S C6S H6S2 110.6
C7S C6S H6S2 110.6
H6S1 C6S H6S2 108.7
C8S C7S C6S 103.1(6)
C8S C7S H7S1 111.1
C6S C7S H7S1 111.1
C8S C7S H7S2 111.1
C6S C7S H7S2 111.1
H7S1 C7S H7S2 109.1
O2S C8S C7S 111.3(7)
O2S C8S H8S1 109.4
C7S C8S H8S1 109.4
O2S C8S H8S2 109.4
C7S C8S H8S2 109.4
H8S1 C8S H8S2 108.0

loop_
_geom_bond_atom_site_label_1
_geom_bond_atom_site_label_2
_geom_bond_distance
Co1A N1A 1.856(4)
Co1A N2A 1.899(4)
Co1A C14A 2.041(6)
Co1A P1A 2.2927(16)
Co1A Si2A 2.5896(16)
Co1A P2A 2.6102(16)
P1A C3A 1.832(6)
P1A C8A 1.871(6)
P1A C4A 1.871(6)
P2A N2A 1.613(5)
P2A C14A 1.778(6)
P2A C15A 1.852(6)
P2A C19A 1.853(6)
Si1A N1A 1.718(4)
Si1A C1A 1.842(7)
Si1A C2A 1.871(7)
Si1A C3A 1.892(6)
Si2A N1A 1.714(5)
Si2A N2A 1.720(5)
Si2A C12A 1.836(7)
Si2A C13A 1.858(7)
C1A H1AA 0.9800
C1A H1AB 0.9800
C1A H1AC 0.9800
C2A H2AA 0.9800
C2A H2AB 0.9800
C2A H2AC 0.9800
C3A H3AA 0.9900
C3A H3AB 0.9900
C4A C7A 1.519(8)
C4A C5A 1.537(9)
C4A C6A 1.541(8)
C5A H5AA 0.9800
C5A H5AB 0.9800
C5A H5AC 0.9800
C6A H6AA 0.9800
C6A H6AB 0.9800
C6A H6AC 0.9800
C7A H7AA 0.9800
C7A H7AB 0.9800
C7A H7AC 0.9800
C8A C9A 1.530(8)
C8A C10A 1.542(9)
C8A C11A 1.543(8)
C9A H9AA 0.9800
C9A H9AB 0.9800
C9A H9AC 0.9800
C10A H10A 0.9800
C10A H10B 0.9800
C10A H10C 0.9800
C11A H11A 0.9800
C11A H11B 0.9800
C11A H11C 0.9800
C12A H12A 0.9800
C12A H12B 0.9800
C12A H12C 0.9800
C13A H13A 0.9800
C13A H13B 0.9800
C13A H13C 0.9800
C14A H14A 0.9900
C14A H14B 0.9900
C15A C17A 1.531(8)
C15A C18A 1.537(9)
C15A C16A 1.545(9)
C16A H16A 0.9800
C16A H16B 0.9800
C16A H16C 0.9800
C17A H17A 0.9800
C17A H17B 0.9800
C17A H17C 0.9800
C18A H18A 0.9800
C18A H18B 0.9800
C18A H18C 0.9800
C19A C22A 1.529(9)
C19A C21A 1.535(9)
C19A C20A 1.535(9)
C20A H20A 0.9800
C20A H20B 0.9800
C20A H20C 0.9800
C21A H21A 0.9800
C21A H21B 0.9800
C21A H21C 0.9800
C22A H22A 0.9800
C22A H22B 0.9800
C22A H22C 0.9800
Co1B N1B 1.870(4)
Co1B N2B 1.900(4)
Co1B C14B 2.030(5)
Co1B P1B 2.2925(15)
Co1B Si2B 2.6059(15)
Co1B P2B 2.6093(15)
P1B C3B 1.823(5)
P1B C4B 1.862(6)
P1B C8B 1.879(6)
P2B N2B 1.616(4)
P2B C14B 1.761(6)
P2B C15B 1.849(6)
P2B C19B 1.853(6)
Si1B N1B 1.706(5)
Si1B C2B 1.857(7)
Si1B C1B 1.859(7)
Si1B C3B 1.903(6)
Si2B N2B 1.725(4)
Si2B N1B 1.734(5)
Si2B C13B 1.846(7)
Si2B C12B 1.848(6)
C1B H1BA 0.9800
C1B H1BB 0.9800
C1B H1BC 0.9800
C2B H2BA 0.9800
C2B H2BB 0.9800
C2B H2BC 0.9800
C3B H3BA 0.9900
C3B H3BB 0.9900
C4B C7B 1.522(9)
C4B C6B 1.533(8)
C4B C5B 1.552(9)
C5B H5BA 0.9800
C5B H5BB 0.9800
C5B H5BC 0.9800
C6B H6BA 0.9800
C6B H6BB 0.9800
C6B H6BC 0.9800
C7B H7BA 0.9800
C7B H7BB 0.9800
C7B H7BC 0.9800
C8B C10B 1.527(9)
C8B C9B 1.545(8)
C8B C11B 1.545(9)
C9B H9BA 0.9800
C9B H9BB 0.9800
C9B H9BC 0.9800
C10B H10D 0.9800
C10B H10E 0.9800
C10B H10F 0.9800
C11B H11D 0.9800
C11B H11E 0.9800
C11B H11F 0.9800
C12B H12D 0.9800
C12B H12E 0.9800
C12B H12F 0.9800
C13B H13D 0.9800
C13B H13E 0.9800
C13B H13F 0.9800
C14B H14C 0.9900
C14B H14D 0.9900
C15B C17B 1.522(9)
C15B C18B 1.531(8)
C15B C16B 1.534(8)
C16B H16D 0.9800
C16B H16E 0.9800
C16B H16F 0.9800
C17B H17D 0.9800
C17B H17E 0.9800
C17B H17F 0.9800
C18B H18D 0.9800
C18B H18E 0.9800
C18B H18F 0.9800
C19B C20B 1.526(9)
C19B C21B 1.529(9)
C19B C22B 1.537(9)
C20B H20D 0.9800
C20B H20E 0.9800
C20B H20F 0.9800
C21B H21D 0.9800
C21B H21E 0.9800
C21B H21F 0.9800
C22B H22D 0.9800
C22B H22E 0.9800
C22B H22F 0.9800
P3S F3 1.542(6)
P3S F1 1.543(6)
P3S F6 1.560(5)
P3S F2 1.572(4)
P3S F5 1.572(6)
P3S F4 1.594(4)
P4S F12 1.588(4)
P4S F7 1.588(4)
P4S F10 1.592(4)
P4S F9 1.594(4)
P4S F8 1.597(4)
P4S F11 1.598(4)
O1S C4S 1.402(8)
O1S C1S 1.403(8)
C1S C2S 1.459(9)
C1S H1S1 0.9900
C1S H1S2 0.9900
C2S C3S 1.513(12)
C2S H2S1 0.9900
C2S H2S2 0.9900
C3S C4S 1.458(9)
C3S H3S1 0.9900
C3S H3S2 0.9900
C4S H4S1 0.9900
C4S H4S2 0.9900
O1D C4D 1.402(7)
O1D C1D 1.403(7)
C1D C2D 1.461(9)
C1D H1D1 0.9900
C1D H1D2 0.9900
C2D C3D 1.513(11)
C2D H2D1 0.9900
C2D H2D2 0.9900
C3D C4D 1.456(9)
C3D H3D1 0.9900
C3D H3D2 0.9900
C4D H4D1 0.9900
C4D H4D2 0.9900
O2S C8S 1.402(8)
O2S C5S 1.405(9)
C5S C6S 1.451(10)
C5S H5S1 0.9900
C5S H5S2 0.9900
C6S C7S 1.514(11)
C6S H6S1 0.9900
C6S H6S2 0.9900
C7S C8S 1.463(10)
C7S H7S1 0.9900
C7S H7S2 0.9900
C8S H8S1 0.9900
C8S H8S2 0.9900

loop_
_geom_torsion_atom_site_label_1
_geom_torsion_atom_site_label_2
_geom_torsion_atom_site_label_3
_geom_torsion_atom_site_label_4
_geom_torsion
N1A Co1A P1A C3A 11.2(3)
N2A Co1A P1A C3A 58.0(11)
C14A Co1A P1A C3A -167.8(3)
Si2A Co1A P1A C3A 16.8(2)
P2A Co1A P1A C3A -176.4(2)
N1A Co1A P1A C8A 125.4(3)
N2A Co1A P1A C8A 172.3(11)
C14A Co1A P1A C8A -53.5(3)
Si2A Co1A P1A C8A 131.1(2)
P2A Co1A P1A C8A -62.1(2)
N1A Co1A P1A C4A -105.1(3)
N2A Co1A P1A C4A -58.2(11)
C14A Co1A P1A C4A 75.9(3)
Si2A Co1A P1A C4A -99.5(2)
P2A Co1A P1A C4A 67.3(2)
N1A Co1A P2A N2A 2.5(3)
C14A Co1A P2A N2A 179.1(4)
P1A Co1A P2A N2A -168.7(3)
Si2A Co1A P2A N2A 1.4(3)
N1A Co1A P2A C14A -176.6(3)
N2A Co1A P2A C14A -179.1(4)
P1A Co1A P2A C14A 12.2(3)
Si2A Co1A P2A C14A -177.7(3)
N1A Co1A P2A C15A -86.0(3)
N2A Co1A P2A C15A -88.5(4)
C14A Co1A P2A C15A 90.6(3)
P1A Co1A P2A C15A 102.8(3)
Si2A Co1A P2A C15A -87.1(2)
N1A Co1A P2A C19A 87.6(3)
N2A Co1A P2A C19A 85.1(4)
C14A Co1A P2A C19A -95.8(4)
P1A Co1A P2A C19A -83.6(3)
Si2A Co1A P2A C19A 86.5(3)
N2A Co1A Si2A N1A 179.9(3)
C14A Co1A Si2A N1A 176.7(3)
P1A Co1A Si2A N1A -8.6(3)
P2A Co1A Si2A N1A 178.6(2)
N1A Co1A Si2A N2A -179.9(3)
C14A Co1A Si2A N2A -3.2(3)
P1A Co1A Si2A N2A 171.5(3)
P2A Co1A Si2A N2A -1.3(2)
N1A Co1A Si2A C12A -90.9(4)
N2A Co1A Si2A C12A 89.0(4)
C14A Co1A Si2A C12A 85.9(4)
P1A Co1A Si2A C12A -99.4(3)
P2A Co1A Si2A C12A 87.7(3)
N1A Co1A Si2A C13A 90.8(4)
N2A Co1A Si2A C13A -89.3(4)
C14A Co1A Si2A C13A -92.5(3)
P1A Co1A Si2A C13A 82.2(3)
P2A Co1A Si2A C13A -90.7(3)
N2A Si2A N1A Si1A 176.7(5)
C12A Si2A N1A Si1A -66.4(6)
C13A Si2A N1A Si1A 60.9(6)
Co1A Si2A N1A Si1A 176.6(6)
N2A Si2A N1A Co1A 0.1(3)
C12A Si2A N1A Co1A 117.0(3)
C13A Si2A N1A Co1A -115.7(3)
C1A Si1A N1A Si2A 62.9(6)
C2A Si1A N1A Si2A -56.3(6)
C3A Si1A N1A Si2A 179.1(5)
C1A Si1A N1A Co1A -121.3(4)
C2A Si1A N1A Co1A 119.5(4)
C3A Si1A N1A Co1A -5.1(4)
N2A Co1A N1A Si2A -0.1(2)
C14A Co1A N1A Si2A -9.8(9)
P1A Co1A N1A Si2A 173.67(18)
P2A Co1A N1A Si2A -1.6(3)
N2A Co1A N1A Si1A -177.4(4)
C14A Co1A N1A Si1A 172.9(6)
P1A Co1A N1A Si1A -3.6(3)
Si2A Co1A N1A Si1A -177.3(5)
P2A Co1A N1A Si1A -178.9(2)
C14A P2A N2A Si2A -162(3)
C15A P2A N2A Si2A -47(3)
C19A P2A N2A Si2A 80(3)
Co1A P2A N2A Si2A -163(3)
C14A P2A N2A Co1A 0.7(3)
C15A P2A N2A Co1A 115.7(3)
C19A P2A N2A Co1A -116.8(3)
N1A Si2A N2A P2A 163(3)
C12A Si2A N2A P2A 45(3)
C13A Si2A N2A P2A -80(3)
Co1A Si2A N2A P2A 163(3)
N1A Si2A N2A Co1A -0.1(2)
C12A Si2A N2A Co1A -118.6(3)
C13A Si2A N2A Co1A 117.0(3)
N1A Co1A N2A P2A -177.8(3)
C14A Co1A N2A P2A -0.6(3)
P1A Co1A N2A P2A 134.8(9)
Si2A Co1A N2A P2A -177.9(4)
N1A Co1A N2A Si2A 0.1(2)
C14A Co1A N2A Si2A 177.3(3)
P1A Co1A N2A Si2A -47.3(12)
P2A Co1A N2A Si2A 177.9(4)
C8A P1A C3A Si1A -134.1(3)
C4A P1A C3A Si1A 103.5(4)
Co1A P1A C3A Si1A -15.6(4)
N1A Si1A C3A P1A 13.5(4)
C1A Si1A C3A P1A 132.6(4)
C2A Si1A C3A P1A -108.7(4)
C3A P1A C4A C7A -164.4(4)
C8A P1A C4A C7A 78.7(5)
Co1A P1A C4A C7A -49.4(5)
C3A P1A C4A C5A -47.2(5)
C8A P1A C4A C5A -164.0(4)
Co1A P1A C4A C5A 67.8(5)
C3A P1A C4A C6A 71.2(5)
C8A P1A C4A C6A -45.6(5)
Co1A P1A C4A C6A -173.7(4)
C3A P1A C8A C9A -45.6(5)
C4A P1A C8A C9A 72.3(5)
Co1A P1A C8A C9A -159.7(4)
C3A P1A C8A C10A 73.9(5)
C4A P1A C8A C10A -168.2(4)
Co1A P1A C8A C10A -40.1(4)
C3A P1A C8A C11A -168.1(4)
C4A P1A C8A C11A -50.3(5)
Co1A P1A C8A C11A 77.8(4)
N2A P2A C14A Co1A -0.7(3)
C15A P2A C14A Co1A -116.3(3)
C19A P2A C14A Co1A 112.7(3)
N1A Co1A C14A P2A 10.4(9)
N2A Co1A C14A P2A 0.6(2)
P1A Co1A C14A P2A -173.26(15)
Si2A Co1A C14A P2A 2.7(3)
N2A P2A C15A C17A -166.2(4)
C14A P2A C15A C17A -59.2(5)
C19A P2A C15A C17A 70.6(5)
Co1A P2A C15A C17A -115.4(4)
N2A P2A C15A C18A 69.6(5)
C14A P2A C15A C18A 176.5(4)
C19A P2A C15A C18A -53.6(5)
Co1A P2A C15A C18A 120.3(4)
N2A P2A C15A C16A -47.6(5)
C14A P2A C15A C16A 59.3(5)
C19A P2A C15A C16A -170.8(4)
Co1A P2A C15A C16A 3.1(5)
N2A P2A C19A C22A -49.2(5)
C14A P2A C19A C22A -156.1(4)
C15A P2A C19A C22A 75.5(5)
Co1A P2A C19A C22A -98.5(4)
N2A P2A C19A C21A 68.8(6)
C14A P2A C19A C21A -38.2(6)
C15A P2A C19A C21A -166.5(5)
Co1A P2A C19A C21A 19.5(6)
N2A P2A C19A C20A -171.4(5)
C14A P2A C19A C20A 81.7(5)
C15A P2A C19A C20A -46.7(6)
Co1A P2A C19A C20A 139.3(4)
N1B Co1B P1B C3B 9.9(3)
N2B Co1B P1B C3B 59.1(10)
C14B Co1B P1B C3B -168.0(3)
Si2B Co1B P1B C3B 15.2(2)
P2B Co1B P1B C3B -178.8(2)
N1B Co1B P1B C4B -105.5(3)
N2B Co1B P1B C4B -56.3(10)
C14B Co1B P1B C4B 76.7(3)
Si2B Co1B P1B C4B -100.1(2)
P2B Co1B P1B C4B 65.8(3)
N1B Co1B P1B C8B 124.4(3)
N2B Co1B P1B C8B 173.6(10)
C14B Co1B P1B C8B -53.5(3)
Si2B Co1B P1B C8B 129.7(2)
P2B Co1B P1B C8B -64.3(2)
N1B Co1B P2B N2B 1.7(3)
C14B Co1B P2B N2B 176.2(4)
P1B Co1B P2B N2B -168.2(3)
Si2B Co1B P2B N2B 1.4(3)
N1B Co1B P2B C14B -174.5(3)
N2B Co1B P2B C14B -176.2(4)
P1B Co1B P2B C14B 15.6(3)
Si2B Co1B P2B C14B -174.8(3)
N1B Co1B P2B C15B -84.8(3)
N2B Co1B P2B C15B -86.5(3)
C14B Co1B P2B C15B 89.7(3)
P1B Co1B P2B C15B 105.3(3)
Si2B Co1B P2B C15B -85.1(2)
N1B Co1B P2B C19B 88.6(3)
N2B Co1B P2B C19B 87.0(3)
C14B Co1B P2B C19B -96.8(3)
P1B Co1B P2B C19B -81.2(3)
Si2B Co1B P2B C19B 88.3(2)
N1B Co1B Si2B N2B 179.1(3)
C14B Co1B Si2B N2B -5.4(3)
P1B Co1B Si2B N2B 171.0(2)
P2B Co1B Si2B N2B -1.3(2)
N2B Co1B Si2B N1B -179.1(3)
C14B Co1B Si2B N1B 175.5(3)
P1B Co1B Si2B N1B -8.1(3)
P2B Co1B Si2B N1B 179.6(2)
N1B Co1B Si2B C13B 90.8(4)
N2B Co1B Si2B C13B -88.4(4)
C14B Co1B Si2B C13B -93.7(3)
P1B Co1B Si2B C13B 82.7(3)
P2B Co1B Si2B C13B -89.6(3)
N1B Co1B Si2B C12B -92.2(4)
N2B Co1B Si2B C12B 88.7(4)
C14B Co1B Si2B C12B 83.3(3)
P1B Co1B Si2B C12B -100.3(3)
P2B Co1B Si2B C12B 87.4(3)
C2B Si1B N1B Si2B -57.4(6)
C1B Si1B N1B Si2B 63.0(6)
C3B Si1B N1B Si2B 179.9(5)
C2B Si1B N1B Co1B 118.7(4)
C1B Si1B N1B Co1B -120.9(4)
C3B Si1B N1B Co1B -4.0(4)
N2B Si2B N1B Si1B 176.2(5)
C13B Si2B N1B Si1B 60.0(6)
C12B Si2B N1B Si1B -68.7(6)
Co1B Si2B N1B Si1B 176.8(7)
N2B Si2B N1B Co1B -0.6(3)
C13B Si2B N1B Co1B -116.8(3)
C12B Si2B N1B Co1B 114.5(3)
N2B Co1B N1B Si1B -176.9(4)
C14B Co1B N1B Si1B 169.4(6)
P1B Co1B N1B Si1B -3.4(4)
Si2B Co1B N1B Si1B -177.5(5)
P2B Co1B N1B Si1B -178.0(3)
N2B Co1B N1B Si2B 0.6(2)
C14B Co1B N1B Si2B -13.1(9)
P1B Co1B N1B Si2B 174.07(19)
P2B Co1B N1B Si2B -0.5(3)
C14B P2B N2B Si2B -161(3)
C15B P2B N2B Si2B -46(3)
C19B P2B N2B Si2B 80(3)
Co1B P2B N2B Si2B -164(3)
C14B P2B N2B Co1B 3.0(3)
C15B P2B N2B Co1B 118.1(3)
C19B P2B N2B Co1B -115.2(3)
N1B Si2B N2B P2B 165(3)
C13B Si2B N2B P2B -77(3)
C12B Si2B N2B P2B 48(3)
Co1B Si2B N2B P2B 164(3)
N1B Si2B N2B Co1B 0.6(2)
C13B Si2B N2B Co1B 118.5(3)
C12B Si2B N2B Co1B -116.8(3)
N1B Co1B N2B P2B -178.6(3)
C14B Co1B N2B P2B -2.6(3)
P1B Co1B N2B P2B 131.8(9)
Si2B Co1B N2B P2B -178.0(4)
N1B Co1B N2B Si2B -0.6(2)
C14B Co1B N2B Si2B 175.4(3)
P1B Co1B N2B Si2B -50.3(11)
P2B Co1B N2B Si2B 178.0(4)
C4B P1B C3B Si1B 105.3(3)
C8B P1B C3B Si1B -132.9(3)
Co1B P1B C3B Si1B -13.6(3)
N1B Si1B C3B P1B 11.6(4)
C2B Si1B C3B P1B -110.4(4)
C1B Si1B C3B P1B 131.1(4)
C3B P1B C4B C7B 66.9(5)
C8B P1B C4B C7B -49.1(5)
Co1B P1B C4B C7B -178.3(4)
C3B P1B C4B C6B -168.1(4)
C8B P1B C4B C6B 75.9(5)
Co1B P1B C4B C6B -53.3(5)
C3B P1B C4B C5B -52.9(5)
C8B P1B C4B C5B -168.9(4)
Co1B P1B C4B C5B 61.9(5)
C3B P1B C8B C10B 74.7(5)
C4B P1B C8B C10B -168.8(4)
Co1B P1B C8B C10B -40.0(5)
C3B P1B C8B C9B -167.8(4)
C4B P1B C8B C9B -51.2(5)
Co1B P1B C8B C9B 77.6(4)
C3B P1B C8B C11B -45.3(5)
C4B P1B C8B C11B 71.2(5)
Co1B P1B C8B C11B -160.0(4)
N2B P2B C14B Co1B -2.8(3)
C15B P2B C14B Co1B -117.9(2)
C19B P2B C14B Co1B 111.4(3)
N1B Co1B C14B P2B 16.1(9)
N2B Co1B C14B P2B 2.4(2)
P1B Co1B C14B P2B -171.29(15)
Si2B Co1B C14B P2B 6.0(3)
N2B P2B C15B C17B 71.6(5)
C14B P2B C15B C17B 178.2(4)
C19B P2B C15B C17B -51.6(5)
Co1B P2B C15B C17B 122.2(4)
N2B P2B C15B C18B -164.9(4)
C14B P2B C15B C18B -58.3(5)
C19B P2B C15B C18B 71.8(5)
Co1B P2B C15B C18B -114.4(4)
N2B P2B C15B C16B -46.8(5)
C14B P2B C15B C16B 59.8(5)
C19B P2B C15B C16B -170.1(4)
Co1B P2B C15B C16B 3.7(5)
N2B P2B C19B C20B -47.7(5)
C14B P2B C19B C20B -154.9(4)
C15B P2B C19B C20B 76.5(5)
Co1B P2B C19B C20B -97.5(4)
N2B P2B C19B C21B -171.3(4)
C14B P2B C19B C21B 81.5(5)
C15B P2B C19B C21B -47.0(5)
Co1B P2B C19B C21B 138.9(4)
N2B P2B C19B C22B 68.9(5)
C14B P2B C19B C22B -38.3(6)
C15B P2B C19B C22B -166.9(5)
Co1B P2B C19B C22B 19.1(5)
C4S O1S C1S C2S -9(4)
O1S C1S C2S C3S 17(4)
C1S C2S C3S C4S -19(4)
C1S O1S C4S C3S -4(5)
C2S C3S C4S O1S 15(4)
C4D O1D C1D C2D -2.4(16)
O1D C1D C2D C3D 13.4(19)
C1D C2D C3D C4D -19(2)
C1D O1D C4D C3D -10.4(17)
C2D C3D C4D O1D 18(2)
C8S O2S C5S C6S 22(2)
O2S C5S C6S C7S -20(2)
C5S C6S C7S C8S 10(2)
C5S O2S C8S C7S -15(2)
C6S C7S C8S O2S 3(2)
